data_2106724
loop_
_publ_author_name
'Rytter, E.'
'Rytter, B. E. D.'
'Oye, H. A.'

_publ_section_title
;
 The crystal structure of ammonium heptabromodialuminate N H4 Al2 Br7
;
_journal_name_full 'Acta Crystallographica B (24,1968-38,1982)'
_journal_page_first 2177
_journal_page_last 2181
_journal_volume 31
_journal_year 1975
_chemical_formula_sum 'Al2 Br7 H4 N'
_chemical_name_systematic 'N H4 Al2 Br7'
_space_group_IT_number 33
_symmetry_space_group_name_Hall 'P 2c -2n'
_symmetry_space_group_name_H-M 'P n a 21'
_cell_angle_alpha 90
_cell_angle_beta 90
_cell_angle_gamma 90
_cell_formula_units_Z 4
_cell_length_a 12.56
_cell_length_b 9.501
_cell_length_c 11.423
_cell_volume 1363.136
_citation_journal_id_ASTM ACBCAR
_cod_data_source_file Rytter_ACBCAR_1975_70.cif
_cod_data_source_block H4Al2Br7N1
_cod_original_formula_sum 'H4 Al2 Br7 N1'
_cod_database_code 2106724

loop_
_symmetry_equiv_pos_as_xyz
x,y,z
-x,-y,z+1/2
-x+1/2,y+1/2,z+1/2
x+1/2,-y+1/2,z

loop_
_atom_site_label
_atom_site_type_symbol
_atom_site_fract_x
_atom_site_fract_y
_atom_site_fract_z
_atom_site_occupancy
_atom_site_U_iso_or_equiv
_atom_site_attached_hydrogens
Br6 Br-1 0.1574 0.1305 0.2823 1 0.0 0
Br2 Br-1 -0.0264 0.4683 0.3026 1 0.0 0
Al1 Al+3 0.3855 0.8805 0.4183 1 0.0 0
Br7 Br-1 0.0182 0.8384 0.1181 1 0.0 0
Br3 Br-1 0.2067 0.4848 0.0682 1 0.0 0
Br5 Br-1 0.2911 0.9548 0.0193 1 0.0 0
Al2 Al+3 0.176 0.9344 0.1672 1 0.0 0
Br1 Br-1 0.0109 0.1976 -0.021 1 0.0 0
N1 N-3 0.3774 0.3583 0.2603 1 0.0 4
Br4 Br-1 0.2541 0.7611 0.3015 1 0.0 0
